data_7007662
loop_
_publ_author_name
'Cotton, F. Albert'
'Murillo, Carlos A.'
'Wang, Xiaoping'
'Wilkinson, Chad C.'

_publ_section_title
;
 Strong reducing agents containing dimolybdenum Mo2(4+) units and their
 oxidized cations with Mo2(5+/6+) cores stabilized by bicyclic
 guanidinate anions with a seven-membered ring.
;
_journal_issue 38
_journal_name_full 'Dalton transactions (Cambridge, England : 2003)'
_journal_page_first 4623
_journal_page_last 4631
_journal_paper_doi 10.1039/b608422b
_journal_year 2006
_chemical_formula_moiety 'C32 H56 Cl Mo2 N12'
_chemical_formula_sum 'C32 H56 Cl Mo2 N12'
_chemical_formula_weight 836.22
_chemical_name_systematic
;
?
;
_space_group_IT_number 130
_symmetry_cell_setting tetragonal
_symmetry_space_group_name_Hall '-P 4a 2ac'
_symmetry_space_group_name_H-M 'P 4/n c c :2'
_atom_sites_solution_hydrogens geom
_atom_sites_solution_primary direct
_atom_sites_solution_secondary difmap
_audit_creation_method SHELXL-97
_cell_angle_alpha 90.00
_cell_angle_beta 90.00
_cell_angle_gamma 90.00
_cell_formula_units_Z 4
_cell_length_a 14.1897(10)
_cell_length_b 14.1897(10)
_cell_length_c 17.504(3)
_cell_measurement_reflns_used 988
_cell_measurement_temperature 110(2)
_cell_measurement_theta_max 43.749
_cell_measurement_theta_min 5.0535
_cell_volume 3524.4(7)
_computing_cell_refinement FRAMBO
_computing_data_collection FRAMBO
_computing_data_reduction 'Bruker SAINT'
_computing_molecular_graphics XP
_computing_structure_refinement 'SHELXL-97 (Sheldrick, 1997)'
_computing_structure_solution 'SHELXS-97 (Sheldrick, 1990)'
_diffrn_ambient_temperature 110(2)
_diffrn_measured_fraction_theta_full 0.999
_diffrn_measured_fraction_theta_max 0.999
_diffrn_measurement_device_type 'Bruker GADDS'
_diffrn_measurement_method \w-scans
_diffrn_radiation_monochromator graphite
_diffrn_radiation_source 'normal-focus sealed tube'
_diffrn_radiation_type CuK\a
_diffrn_radiation_wavelength 1.54178
_diffrn_reflns_av_R_equivalents 0.1694
_diffrn_reflns_av_sigmaI/netI 0.0599
_diffrn_reflns_limit_h_max 15
_diffrn_reflns_limit_h_min -15
_diffrn_reflns_limit_k_max 15
_diffrn_reflns_limit_k_min -15
_diffrn_reflns_limit_l_max 19
_diffrn_reflns_limit_l_min -19
_diffrn_reflns_number 24701
_diffrn_reflns_theta_full 59.06
_diffrn_reflns_theta_max 59.06
_diffrn_reflns_theta_min 4.41
_exptl_absorpt_coefficient_mu 6.859
_exptl_absorpt_correction_T_max 0.9346
_exptl_absorpt_correction_T_min 0.5471
_exptl_absorpt_correction_type multi-scan
_exptl_absorpt_process_details SADABS
_exptl_crystal_colour brown
_exptl_crystal_density_diffrn 1.576
_exptl_crystal_density_meas ?
_exptl_crystal_density_method .
_exptl_crystal_description needle
_exptl_crystal_F_000 1732
_exptl_crystal_size_max 0.10
_exptl_crystal_size_mid 0.05
_exptl_crystal_size_min 0.01
_refine_diff_density_max 1.086
_refine_diff_density_min -1.086
_refine_diff_density_rms 0.264
_refine_ls_extinction_method none
_refine_ls_goodness_of_fit_ref 0.925
_refine_ls_hydrogen_treatment noref
_refine_ls_matrix_type full
_refine_ls_number_parameters 131
_refine_ls_number_reflns 1276
_refine_ls_number_restraints 51
_refine_ls_restrained_S_all 0.909
_refine_ls_R_factor_all 0.0892
_refine_ls_R_factor_gt 0.0362
_refine_ls_shift/su_max 0.010
_refine_ls_shift/su_mean 0.001
_refine_ls_structure_factor_coef Fsqd
_refine_ls_weighting_details 'calc w=1/[\s^2^(Fo^2^)+(0.0786P)^2^+0.0000P] where P=(Fo^2^+2Fc^2^)/3'
_refine_ls_weighting_scheme calc
_refine_ls_wR_factor_gt 0.0860
_refine_ls_wR_factor_ref 0.1307
_reflns_number_gt 651
_reflns_number_total 1276
_reflns_threshold_expression >2sigma(I)
_cod_data_source_file b608422b.txt
_cod_data_source_block 5
_cod_depositor_comments
;
The following automatic conversions were performed:
'_symmetry_cell_setting' value 'Tetragonal' changed to 'tetragonal'
according to '/home/saulius/struct/CIF-dictionaries/cif_core.dic'
dictionary named 'cif_core.dic' version 2.4.1 from 2010-06-29.

Automatic conversion script
Id: cif_fix_enum 1527 2010-12-29 10:47:43Z saulius 
;
_cod_original_cell_volume 3524.3(6)
_cod_original_sg_symbol_H-M 'P 4/n c c'
_cod_database_code 7007662

loop_
_symmetry_equiv_pos_as_xyz
'x, y, z'
'-x+1/2, -y+1/2, z'
'-y+1/2, x, z'
'y, -x+1/2, z'
'-x, y+1/2, -z+1/2'
'x+1/2, -y, -z+1/2'
'y+1/2, x+1/2, -z+1/2'
'-y, -x, -z+1/2'
'-x, -y, -z'
'x-1/2, y-1/2, -z'
'y-1/2, -x, -z'
'-y, x-1/2, -z'
'x, -y-1/2, z-1/2'
'-x-1/2, y, z-1/2'
'-y-1/2, -x-1/2, z-1/2'
'y, x, z-1/2'

loop_
_atom_site_label
_atom_site_type_symbol
_atom_site_fract_x
_atom_site_fract_y
_atom_site_fract_z
_atom_site_U_iso_or_equiv
_atom_site_adp_type
_atom_site_occupancy
_atom_site_symmetry_multiplicity
_atom_site_calc_flag
_atom_site_refinement_flags
_atom_site_disorder_assembly
_atom_site_disorder_group
Mo1 Mo 0.2500 0.2500 1.11351(6) 0.0271(4) Uani 1 4 d S . .
Mo2 Mo 0.2500 0.2500 0.99168(6) 0.0265(4) Uani 1 4 d S . .
Cl3 Cl 0.2500 0.2500 0.7800(2) 0.0417(9) Uani 1 4 d S . .
N1 N 0.1066(4) 0.2097(4) 0.9845(3) 0.0325(15) Uani 1 1 d D . .
N2 N 0.1087(5) 0.1946(4) 1.1157(3) 0.0370(17) Uani 1 1 d D . .
C4 C 0.0590(4) 0.1904(5) 1.0497(4) 0.036(2) Uani 1 1 d D A .
N3 N -0.0340(4) 0.1652(5) 1.0475(4) 0.0449(19) Uani 0.622(9) 1 d PD A 1
C1 C 0.053(3) 0.2094(16) 0.9141(19) 0.046(6) Uani 0.622(9) 1 d PD A 1
H1A H 0.0968 0.2132 0.8701 0.055 Uiso 0.622(9) 1 calc PR A 1
H1B H 0.0114 0.2652 0.9126 0.055 Uiso 0.622(9) 1 calc PR A 1
C2 C -0.0055(9) 0.1211(11) 0.9077(7) 0.036(3) Uani 0.622(9) 1 d PD A 1
H2A H 0.0348 0.0644 0.9117 0.044 Uiso 0.622(9) 1 calc PR A 1
H2B H -0.0390 0.1194 0.8580 0.044 Uiso 0.622(9) 1 calc PR A 1
C3 C -0.0752(13) 0.1244(16) 0.9728(8) 0.042(5) Uani 0.622(9) 1 d PD A 1
H3A H -0.0984 0.0598 0.9829 0.051 Uiso 0.622(9) 1 calc PR A 1
H3B H -0.1299 0.1632 0.9572 0.051 Uiso 0.622(9) 1 calc PR A 1
C5 C -0.1004(19) 0.1723(16) 1.1042(13) 0.042(5) Uani 0.622(9) 1 d PD A 1
H5A H -0.1101 0.1096 1.1277 0.050 Uiso 0.622(9) 1 calc PR A 1
H5B H -0.1611 0.1926 1.0816 0.050 Uiso 0.622(9) 1 calc PR A 1
C6 C -0.0717(11) 0.2414(12) 1.1650(8) 0.050(4) Uani 0.622(9) 1 d PD A 1
H6A H -0.1286 0.2629 1.1926 0.060 Uiso 0.622(9) 1 calc PR A 1
H6B H -0.0426 0.2971 1.1404 0.060 Uiso 0.622(9) 1 calc PR A 1
C7 C -0.0029(10) 0.2001(10) 1.2216(7) 0.043(4) Uani 0.622(9) 1 d PD A 1
H7A H 0.0282 0.2513 1.2505 0.051 Uiso 0.622(9) 1 calc PR A 1
H7B H -0.0369 0.1594 1.2583 0.051 Uiso 0.622(9) 1 calc PR A 1
C8 C 0.0703(10) 0.1429(13) 1.1796(9) 0.033(4) Uani 0.622(9) 1 d PD A 1
H8A H 0.1218 0.1260 1.2152 0.039 Uiso 0.622(9) 1 calc PR A 1
H8B H 0.0414 0.0837 1.1610 0.039 Uiso 0.622(9) 1 calc PR A 1
C7A C 0.016(2) 0.1408(18) 0.8764(13) 0.043(4) Uani 0.378(9) 1 d PD A 2
H7AA H -0.0319 0.1562 0.8376 0.051 Uiso 0.378(9) 1 calc PR A 2
H7AB H 0.0690 0.1077 0.8507 0.051 Uiso 0.378(9) 1 calc PR A 2
C6A C -0.025(2) 0.0786(18) 0.9373(12) 0.050(4) Uani 0.378(9) 1 d PD A 2
H6AA H 0.0268 0.0466 0.9643 0.060 Uiso 0.378(9) 1 calc PR A 2
H6AB H -0.0633 0.0291 0.9117 0.060 Uiso 0.378(9) 1 calc PR A 2
N3A N -0.0340(4) 0.1652(5) 1.0475(4) 0.0449(19) Uani 0.378(9) 1 d PD A 2
C2A C -0.0443(18) 0.227(2) 1.1888(15) 0.036(3) Uani 0.378(9) 1 d PD A 2
H2AA H -0.0799 0.2155 1.2365 0.044 Uiso 0.378(9) 1 calc PR A 2
H2AB H -0.0329 0.2957 1.1840 0.044 Uiso 0.378(9) 1 calc PR A 2
C3A C -0.098(3) 0.191(3) 1.121(2) 0.042(5) Uani 0.378(9) 1 d PD A 2
H3AA H -0.1450 0.2395 1.1056 0.051 Uiso 0.378(9) 1 calc PR A 2
H3AB H -0.1339 0.1342 1.1364 0.051 Uiso 0.378(9) 1 calc PR A 2
C1A C 0.048(2) 0.174(2) 1.190(2) 0.046(6) Uani 0.378(9) 1 d PD A 2
H1AA H 0.0354 0.1057 1.1937 0.055 Uiso 0.378(9) 1 calc PR A 2
H1AB H 0.0846 0.1930 1.2358 0.055 Uiso 0.378(9) 1 calc PR A 2
C8A C 0.052(4) 0.230(3) 0.913(3) 0.033(4) Uani 0.378(9) 1 d PD A 2
H8AA H 0.0926 0.2642 0.8769 0.039 Uiso 0.378(9) 1 calc PR A 2
H8AB H -0.0022 0.2709 0.9261 0.039 Uiso 0.378(9) 1 calc PR A 2
C5A C -0.087(2) 0.126(3) 0.996(2) 0.042(5) Uani 0.378(9) 1 d PD A 2
H5AA H -0.1271 0.1741 0.9714 0.050 Uiso 0.378(9) 1 calc PR A 2
H5AB H -0.1286 0.0786 1.0206 0.050 Uiso 0.378(9) 1 calc PR A 2

loop_
_atom_site_aniso_label
_atom_site_aniso_U_11
_atom_site_aniso_U_22
_atom_site_aniso_U_33
_atom_site_aniso_U_23
_atom_site_aniso_U_13
_atom_site_aniso_U_12
Mo1 0.0292(4) 0.0292(4) 0.0230(7) 0.000 0.000 0.000
Mo2 0.0282(5) 0.0282(5) 0.0230(8) 0.000 0.000 0.000
Cl3 0.0490(13) 0.0490(13) 0.0271(19) 0.000 0.000 0.000
N1 0.038(4) 0.036(4) 0.023(4) 0.003(3) -0.003(4) 0.000(3)
N2 0.046(4) 0.036(4) 0.030(4) 0.006(3) 0.000(3) 0.000(4)
C4 0.049(5) 0.023(5) 0.035(5) 0.004(4) -0.007(5) 0.003(4)
N3 0.023(4) 0.070(5) 0.041(5) 0.013(4) -0.004(4) -0.020(4)
C1 0.048(10) 0.047(12) 0.043(11) 0.009(10) 0.005(8) -0.003(11)
C2 0.034(9) 0.057(9) 0.019(9) 0.008(8) 0.001(6) -0.012(6)
C3 0.042(11) 0.065(11) 0.020(10) -0.005(9) 0.001(8) -0.027(9)
C5 0.038(10) 0.048(12) 0.040(14) 0.006(9) 0.003(9) -0.002(8)
C6 0.049(8) 0.074(10) 0.027(8) -0.005(10) 0.000(6) -0.015(9)
C7 0.025(8) 0.071(10) 0.032(8) -0.009(7) 0.011(6) -0.004(7)
C8 0.029(8) 0.055(12) 0.014(8) 0.001(7) 0.000(6) -0.007(7)
C7A 0.025(8) 0.071(10) 0.032(8) -0.009(7) 0.011(6) -0.004(7)
C6A 0.049(8) 0.074(10) 0.027(8) -0.005(10) 0.000(6) -0.015(9)
N3A 0.023(4) 0.070(5) 0.041(5) 0.013(4) -0.004(4) -0.020(4)
C2A 0.034(9) 0.057(9) 0.019(9) 0.008(8) 0.001(6) -0.012(6)
C3A 0.042(11) 0.065(11) 0.020(10) -0.005(9) 0.001(8) -0.027(9)
C1A 0.048(10) 0.047(12) 0.043(11) 0.009(10) 0.005(8) -0.003(11)
C8A 0.029(8) 0.055(12) 0.014(8) 0.001(7) 0.000(6) -0.007(7)
C5A 0.038(10) 0.048(12) 0.040(14) 0.006(9) 0.003(9) -0.002(8)

loop_
_atom_type_symbol
_atom_type_description
_atom_type_scat_dispersion_real
_atom_type_scat_dispersion_imag
_atom_type_scat_source
C C 0.0181 0.0091 'International Tables Vol C Tables 4.2.6.8 and 6.1.1.4'
H H 0.0000 0.0000 'International Tables Vol C Tables 4.2.6.8 and 6.1.1.4'
N N 0.0311 0.0180 'International Tables Vol C Tables 4.2.6.8 and 6.1.1.4'
Cl Cl 0.3639 0.7018 'International Tables Vol C Tables 4.2.6.8 and 6.1.1.4'
Mo Mo -0.0483 2.7339 'International Tables Vol C Tables 4.2.6.8 and 6.1.1.4'

loop_
_geom_angle_atom_site_label_1
_geom_angle_atom_site_label_2
_geom_angle_atom_site_label_3
_geom_angle
_geom_angle_site_symmetry_1
_geom_angle_site_symmetry_3
_geom_angle_publ_flag
Mo2 Mo1 N2 91.03(16) . . ?
Mo2 Mo1 N2 91.03(16) . 4 ?
N2 Mo1 N2 89.982(7) . 4 ?
Mo2 Mo1 N2 91.03(16) . 2 ?
N2 Mo1 N2 177.9(3) . 2 ?
N2 Mo1 N2 89.982(8) 4 2 ?
Mo2 Mo1 N2 91.03(16) . 3 ?
N2 Mo1 N2 89.981(7) . 3 ?
N2 Mo1 N2 177.9(3) 4 3 ?
N2 Mo1 N2 89.982(6) 2 3 ?
N1 Mo2 N1 173.2(3) 2 . ?
N1 Mo2 N1 89.80(2) 2 4 ?
N1 Mo2 N1 89.80(2) . 4 ?
N1 Mo2 N1 89.80(2) 2 3 ?
N1 Mo2 N1 89.80(2) . 3 ?
N1 Mo2 N1 173.2(3) 4 3 ?
N1 Mo2 Mo1 93.38(16) 2 . ?
N1 Mo2 Mo1 93.38(16) . . ?
N1 Mo2 Mo1 93.38(16) 4 . ?
N1 Mo2 Mo1 93.38(16) 3 . ?
C4 N1 C1 117.1(14) . . ?
C4 N1 C8A 119(2) . . ?
C4 N1 Mo2 119.0(4) . . ?
C1 N1 Mo2 123.7(13) . . ?
C8A N1 Mo2 119.8(19) . . ?
C4 N2 C8 116.2(9) . . ?
C4 N2 C1A 114.2(13) . . ?
C4 N2 Mo1 119.0(4) . . ?
C8 N2 Mo1 123.4(8) . . ?
C1A N2 Mo1 125.9(13) . . ?
N1 C4 N2 116.8(6) . . ?
N1 C4 N3 120.7(6) . . ?
N2 C4 N3 122.5(7) . . ?
C4 N3 C5 128.5(9) . . ?
C4 N3 C3 119.1(8) . . ?
C5 N3 C3 112.3(11) . . ?
N1 C1 C2 110.8(19) . . ?
C1 C2 C3 106.2(19) . . ?
C2 C3 N3 113.8(14) . . ?
N3 C5 C6 111.9(17) . . ?
C5 C6 C7 112.8(16) . . ?
C8 C7 C6 109.5(12) . . ?
N2 C8 C7 111.3(13) . . ?
C6A C7A C8A 109(3) . . ?
C7A C6A C5A 117(2) . . ?
C3A C2A C1A 107(3) . . ?
C2A C1A N2 112(2) . . ?
N1 C8A C7A 112(3) . . ?

loop_
_geom_bond_atom_site_label_1
_geom_bond_atom_site_label_2
_geom_bond_distance
_geom_bond_site_symmetry_2
_geom_bond_publ_flag
Mo1 Mo2 2.1325(16) . ?
Mo1 N2 2.154(7) . ?
Mo1 N2 2.154(7) 4 ?
Mo1 N2 2.154(7) 2 ?
Mo1 N2 2.154(7) 3 ?
Mo2 N1 2.117(6) 2 ?
Mo2 N1 2.117(6) . ?
Mo2 N1 2.117(6) 4 ?
Mo2 N1 2.117(6) 3 ?
N1 C4 1.354(6) . ?
N1 C1 1.45(3) . ?
N1 C8A 1.49(5) . ?
N2 C4 1.355(6) . ?
N2 C8 1.444(18) . ?
N2 C1A 1.59(4) . ?
C4 N3 1.369(6) . ?
N3 C5 1.37(3) . ?
N3 C3 1.54(2) . ?
C1 C2 1.508(9) . ?
C2 C3 1.510(9) . ?
C5 C6 1.503(9) . ?
C6 C7 1.510(9) . ?
C7 C8 1.508(9) . ?
C7A C6A 1.506(10) . ?
C7A C8A 1.507(10) . ?
C6A C5A 1.509(10) . ?
C2A C3A 1.506(10) . ?
C2A C1A 1.511(10) . ?
